data_2010661
loop_
_publ_author_name
'Antoli\'c, Snje\<zana'
'Koji\'c-Prodi\'c, Biserka'
'Lovri\'c, Jasna'

_publ_section_title
;Bis(ethylenediamine-<i>N</i>,<i>N</i>')(pyrimidine-2-carboxylato-<i>N</i>^1^,<i>O</i>)cobalt(III)
 bis(trifluoromethanesulfonate) dihydrate
;
_journal_issue 2
_journal_name_full 'Acta Crystallographica Section C'
_journal_page_first e51
_journal_page_last e52
_journal_paper_doi 10.1107/S0108270100000561
_journal_volume 56
_journal_year 2000
_chemical_formula_iupac '[Co (C5 H3 N2 O2) (C2 H8 N2)2] (C F3 O3 S)2, 2H2 O'
_chemical_formula_moiety 'C9 H19 Co N6 O2, (C F3 O3 S)2, 2 H2 O'
_chemical_formula_sum 'C11 H23 Co F6 N6 O10 S2'
_chemical_formula_weight 636.42
_chemical_name_systematic
;
 bis(ethylenediamine)pyrimidinyl-2-carboxylato
 Co(3+) trifluoromethanesulfonate dihydrate
;
_space_group_IT_number 2
_symmetry_cell_setting triclinic
_symmetry_space_group_name_Hall '-P 1'
_symmetry_space_group_name_H-M 'P -1'
_audit_creation_method SHELXL-97
_cell_angle_alpha 73.400(10)
_cell_angle_beta 81.980(10)
_cell_angle_gamma 74.610(10)
_cell_formula_units_Z 2
_cell_length_a 6.4976(4)
_cell_length_b 12.7290(10)
_cell_length_c 14.7410(10)
_cell_measurement_reflns_used 25
_cell_measurement_temperature 100(2)
_cell_measurement_theta_max 24
_cell_measurement_theta_min 20
_cell_volume 1123.81(16)
_computing_cell_refinement 'CAD-4 Software'
_computing_data_collection 'CAD-4 Software (Enraf-Nonius, 1989)'
_computing_data_reduction 'HELENA (Spek, 1997b)'
_computing_publication_material 'SHELXL97 (Sheldrick, 1997b)'
_computing_structure_refinement 'SHELXL97 (Sheldrick, 1997b)'
_computing_structure_solution 'SHELXS97 (Sheldrick, 1997a)'
_diffrn_ambient_temperature 100(2)
_diffrn_measured_fraction_theta_full .999
_diffrn_measured_fraction_theta_max .999
_diffrn_measurement_device_type 'Enraf-Nonius CAD-4'
_diffrn_measurement_method \w/2\q
_diffrn_radiation_monochromator graphite
_diffrn_radiation_source 'fine-focus sealed tube'
_diffrn_radiation_type MoK\a
_diffrn_radiation_wavelength .71073
_diffrn_reflns_av_R_equivalents .030
_diffrn_reflns_av_sigmaI/netI .0667
_diffrn_reflns_limit_h_max 9
_diffrn_reflns_limit_h_min 0
_diffrn_reflns_limit_k_max 18
_diffrn_reflns_limit_k_min -17
_diffrn_reflns_limit_l_max 20
_diffrn_reflns_limit_l_min -20
_diffrn_reflns_number 7328
_diffrn_reflns_theta_full 30.40
_diffrn_reflns_theta_max 30.40
_diffrn_reflns_theta_min 2.52
_diffrn_standards_decay_% .7
_diffrn_standards_interval_count 87
_diffrn_standards_interval_time 180
_diffrn_standards_number 3
_exptl_absorpt_coefficient_mu 1.062
_exptl_absorpt_correction_T_max .899
_exptl_absorpt_correction_T_min .817
_exptl_absorpt_correction_type '\y scan'
_exptl_absorpt_process_details '(PLATON97; Spek, 1997a)'
_exptl_crystal_colour orange
_exptl_crystal_density_diffrn 1.881
_exptl_crystal_density_meas ?
_exptl_crystal_density_method 'not measured'
_exptl_crystal_description Prismatic
_exptl_crystal_F_000 648
_exptl_crystal_size_max .28
_exptl_crystal_size_mid .28
_exptl_crystal_size_min .10
_refine_diff_density_max .63
_refine_diff_density_min -.48
_refine_ls_extinction_method none
_refine_ls_goodness_of_fit_ref .949
_refine_ls_hydrogen_treatment refall
_refine_ls_matrix_type full
_refine_ls_number_parameters 417
_refine_ls_number_reflns 6780
_refine_ls_number_restraints 0
_refine_ls_restrained_S_all .949
_refine_ls_R_factor_all .0815
_refine_ls_R_factor_gt .0370
_refine_ls_shift/su_max .014
_refine_ls_shift/su_mean .001
_refine_ls_structure_factor_coef Fsqd
_refine_ls_weighting_details 'w = 1/[\s^2^(Fo^2^)+(0.0450P)^2^+1.1493P] where P = (Fo^2^+2Fc^2^)/3'
_refine_ls_weighting_scheme calc
_refine_ls_wR_factor_ref .0989
_reflns_number_gt 4867
_reflns_number_total 6780
_reflns_threshold_expression I>2\s(I)
_cod_data_source_file qa0203.cif
_cod_data_source_block I
_cod_depositor_comments
;
The following automatic conversions were performed:
'_symmetry_cell_setting' value 'Triclinic' changed to 'triclinic'
according to '/home/saulius/struct/CIF-dictionaries/cif_core.dic'
dictionary named 'cif_core.dic' version 2.4.1 from 2010-06-29.

Automatic conversion script
Id: cif_fix_enum 1527 2010-12-29 10:47:43Z saulius 

The following automatic conversions were performed:

'_symmetry_cell_setting' value 'Triclinic' changed to 'triclinic'
according to /home/saulius/struct/CIF-dictionaries/cif_core.dic
dictionary named 'cif_core.dic' version 2.4.1 from 2010-06-29.

Automatic conversion script
Id: cif_fix_values 1715 2011-07-08 13:25:40Z adriana 

The following automatic conversions were performed:

'_exptl_crystal_density_meas' value 'not measured' was changed to '?'
- the value is perceived as not measured.

Automatic conversion script
Id: cif_fix_values 3008 2015-01-20 13:52:24Z robertas 

The following automatic conversions were performed:

'_refine_ls_weighting_scheme' value 'calc w =
1/[\s^2^(Fo^2^)+(0.0450P)^2^+1.1493P] where P = (Fo^2^+2Fc^2^)/3' was
changed to 'calc'. New tag '_refine_ls_weighting_details' was
created. The value of the new tag was set to 'w =
1/[\s^2^(Fo^2^)+(0.0450P)^2^+1.1493P] where P = (Fo^2^+2Fc^2^)/3'.

Automatic conversion script
Id: cif_fix_values 3143 2015-03-26 13:38:13Z robertas 
;
_cod_original_cell_volume 1123.8(2)
_cod_database_code 2010661
_cod_database_fobs_code 2010661

loop_
_symmetry_equiv_pos_as_xyz
'x, y, z'
'-x, -y, -z'

loop_
_atom_site_label
_atom_site_fract_x
_atom_site_fract_y
_atom_site_fract_z
_atom_site_U_iso_or_equiv
_atom_site_adp_type
_atom_site_calc_flag
_atom_site_refinement_flags
_atom_site_occupancy
_atom_site_disorder_assembly
_atom_site_disorder_group
_atom_site_type_symbol
Co1 .27444(5) .03937(3) .77233(2) .00817(8) Uani d . 1 . . Co
N1 .1381(3) .15845(18) .66682(14) .0127(4) Uani d . 1 . . N
H11N .022(5) .194(3) .689(2) .017(8) Uiso d . 1 . . H
H12N .115(5) .129(3) .625(2) .014(7) Uiso d . 1 . . H
C1 .2849(4) .2345(2) .62385(17) .0134(4) Uani d . 1 . . C
H11 .247(4) .277(2) .563(2) .009(7) Uiso d . 1 . . H
H12 .278(4) .282(2) .6652(19) .009(7) Uiso d . 1 . . H
C2 .5065(4) .1593(2) .61894(16) .0137(4) Uani d . 1 . . C
H21 .618(4) .206(2) .5974(19) .008(6) Uiso d . 1 . . H
H22 .512(5) .114(2) .574(2) .015(7) Uiso d . 1 . . H
N2 .5417(3) .08153(17) .71597(14) .0110(4) Uani d . 1 . . N
H21N .589(4) .117(2) .7491(19) .007(6) Uiso d . 1 . . H
H22N .650(5) .018(3) .711(2) .023(8) Uiso d . 1 . . H
N3 .4234(3) -.07992(17) .87463(14) .0107(4) Uani d . 1 . . N
H31N .328(5) -.099(3) .921(2) .022(8) Uiso d . 1 . . H
H32N .507(5) -.052(2) .894(2) .014(7) Uiso d . 1 . . H
C3 .5282(4) -.1810(2) .83923(18) .0145(4) Uani d . 1 . . C
H31 .663(4) -.168(2) .8079(18) .004(6) Uiso d . 1 . . H
H32 .552(5) -.247(3) .890(2) .021(8) Uiso d . 1 . . H
C4 .3802(4) -.1881(2) .77187(18) .0148(4) Uani d . 1 . . C
H41 .452(5) -.244(2) .739(2) .013(7) Uiso d . 1 . . H
H42 .247(5) -.205(2) .805(2) .017(7) Uiso d . 1 . . H
N4 .3223(3) -.07507(17) .70356(14) .0119(4) Uani d . 1 . . N
H41N .425(5) -.068(3) .657(2) .024(8) Uiso d . 1 . . H
H42N .193(6) -.066(3) .684(3) .036(10) Uiso d . 1 . . H
N5 .1903(3) .13991(16) .85708(13) .0091(3) Uani d . 1 . . N
C5 .2895(4) .2116(2) .87482(16) .0119(4) Uani d . 1 . . C
H5 .417(5) .223(2) .841(2) .018(8) Uiso d . 1 . . H
C6 .2029(4) .2689(2) .94357(17) .0133(4) Uani d . 1 . . C
H6 .276(5) .321(2) .954(2) .013(7) Uiso d . 1 . . H
C7 .0151(4) .2490(2) .99339(17) .0140(4) Uani d . 1 . . C
H7 -.055(5) .288(2) 1.041(2) .012(7) Uiso d . 1 . . H
N6 -.0873(3) .17898(16) .97499(13) .0113(4) Uani d . 1 . . N
C8 .0042(3) .12876(18) .90764(15) .0092(4) Uani d . 1 . . C
C9 -.1016(3) .04899(18) .88281(15) .0092(4) Uani d . 1 . . C
O7 .0062(2) .00158(14) .81920(11) .0110(3) Uani d . 1 . . O
O8 -.2755(3) .03443(14) .92236(11) .0123(3) Uani d . 1 . . O
S1 .10777(9) .14576(5) .41580(4) .01303(12) Uani d . 1 . . S
O1 .0886(3) .09320(15) .34281(12) .0165(4) Uani d . 1 . . O
O2 .3267(3) .13434(16) .43357(12) .0175(4) Uani d . 1 . . O
O3 -.0354(3) .12652(17) .49948(13) .0221(4) Uani d . 1 . . O
C10 .0103(4) .2962(2) .35977(18) .0169(5) Uani d . 1 . . C
F1 .0049(3) .35803(13) .41964(11) .0229(3) Uani d . 1 . . F
F2 .1345(3) .33033(13) .28278(11) .0245(3) Uani d . 1 . . F
F3 -.1878(3) .31634(15) .33318(13) .0298(4) Uani d . 1 . . F
S2 .28482(9) .61881(5) .24925(4) .01280(12) Uani d . 1 . . S
O4 .0746(3) .60365(16) .24621(15) .0248(4) Uani d . 1 . . O
O5 .4458(3) .57489(17) .18328(14) .0267(4) Uani d . 1 . . O
O6 .2864(3) .73205(14) .25284(12) .0151(3) Uani d . 1 . . O
C11 .3704(4) .5329(2) .36573(19) .0209(5) Uani d . 1 . . C
F4 .3916(3) .42384(13) .37522(13) .0277(4) Uani d . 1 . . F
F5 .5591(3) .54570(16) .37952(15) .0398(5) Uani d . 1 . . F
F6 .2283(4) .56298(18) .43291(13) .0500(6) Uani d . 1 . . F
O9 .2497(4) .45926(18) .07490(15) .0279(5) Uani d . 1 . . O
H91 .304(7) .498(4) .105(3) .060(13) Uiso d . 1 . . H
H92 .119(7) .457(3) .094(3) .049(13) Uiso d . 1 . . H
O10 .8285(4) .43453(18) .11212(16) .0265(4) Uani d . 1 . . O
H101 .740(7) .461(4) .153(3) .056(13) Uiso d . 1 . . H
H102 .779(8) .461(4) .061(4) .062(15) Uiso d . 1 . . H

loop_
_atom_site_aniso_label
_atom_site_aniso_U_11
_atom_site_aniso_U_22
_atom_site_aniso_U_33
_atom_site_aniso_U_12
_atom_site_aniso_U_13
_atom_site_aniso_U_23
Co1 .00540(10) .0120(2) .00810(10) -.00160(10) .00110(10) -.00530(10)
N1 .0081(9) .0184(10) .0118(9) -.0023(8) .0025(7) -.0066(8)
C1 .0121(11) .0160(11) .0111(10) -.0033(9) .0007(8) -.0025(9)
C2 .0121(10) .0186(11) .0098(10) -.0039(9) .0017(8) -.0036(9)
N2 .0093(9) .0134(9) .0120(9) -.0036(7) .0007(7) -.0058(7)
N3 .0085(9) .0143(9) .0110(9) -.0031(7) .0002(7) -.0058(7)
C3 .0138(11) .0119(11) .0172(11) .0005(9) -.0006(9) -.0063(9)
C4 .0153(11) .0128(11) .0177(11) -.0037(9) .0015(9) -.0070(9)
N4 .0076(9) .0167(10) .0137(9) -.0036(7) .0013(7) -.0078(8)
N5 .0061(8) .0117(9) .0097(8) -.0015(7) .0001(6) -.0042(7)
C5 .0102(10) .0137(10) .0125(10) -.0041(8) -.0006(8) -.0035(8)
C6 .0149(11) .0117(10) .0142(10) -.0028(9) -.0003(8) -.0053(8)
C7 .0161(11) .0131(11) .0132(10) -.0011(9) .0001(9) -.0069(8)
N6 .0106(9) .0124(9) .0104(9) -.0009(7) .0019(7) -.0052(7)
C8 .0067(9) .0096(9) .0102(9) .0004(7) -.0006(7) -.0031(8)
C9 .0080(9) .0093(9) .0094(9) -.0004(8) -.0016(7) -.0021(8)
O7 .0075(7) .0156(8) .0120(7) -.0035(6) .0012(6) -.0072(6)
O8 .0070(7) .0161(8) .0137(8) -.0025(6) .0024(6) -.0056(6)
S1 .0098(2) .0187(3) .0128(3) -.0030(2) .0023(2) -.0093(2)
O1 .0140(8) .0219(9) .0173(8) -.0023(7) .0000(7) -.0132(7)
O2 .0102(8) .0262(10) .0174(8) -.0008(7) -.0028(6) -.0103(7)
O3 .0214(10) .0296(10) .0187(9) -.0110(8) .0110(7) -.0129(8)
C10 .0126(11) .0210(12) .0194(12) -.0003(9) -.0018(9) -.0119(10)
F1 .0240(8) .0240(8) .0255(8) -.0039(7) .0009(6) -.0166(7)
F2 .0300(9) .0220(8) .0178(7) -.0032(7) .0034(6) -.0044(6)
F3 .0163(8) .0333(9) .0431(10) .0046(7) -.0124(7) -.0196(8)
S2 .0121(3) .0131(3) .0129(3) -.0014(2) .0004(2) -.0049(2)
O4 .0169(9) .0224(10) .0366(11) -.0053(8) -.0092(8) -.0060(8)
O5 .0282(11) .0274(10) .0221(10) -.0007(8) .0090(8) -.0130(8)
O6 .0144(8) .0136(8) .0165(8) -.0019(6) .0019(6) -.0052(6)
C11 .0206(13) .0195(12) .0202(12) -.0019(10) -.0026(10) -.0032(10)
F4 .0228(8) .0154(8) .0391(10) -.0035(6) -.0059(7) .0029(7)
F5 .0391(11) .0298(10) .0528(12) -.0135(8) -.0319(10) .0044(9)
F6 .0664(15) .0469(12) .0158(8) .0123(11) .0095(9) -.0049(8)
O9 .0352(13) .0251(11) .0250(11) -.0044(9) -.0046(9) -.0103(8)
O10 .0327(12) .0240(10) .0199(10) .0020(9) .0010(9) -.0104(8)

loop_
_atom_type_symbol
_atom_type_description
_atom_type_scat_dispersion_real
_atom_type_scat_dispersion_imag
_atom_type_scat_source
C C .0033 .0016 'International Tables Vol C Tables 4.2.6.8 and 6.1.1.4'
H H .0000 .0000 'International Tables Vol C Tables 4.2.6.8 and 6.1.1.4'
N N .0061 .0033 'International Tables Vol C Tables 4.2.6.8 and 6.1.1.4'
F F .0171 .0103 'International Tables Vol C Tables 4.2.6.8 and 6.1.1.4'
S S .1246 .1234 'International Tables Vol C Tables 4.2.6.8 and 6.1.1.4'
O O .0106 .0060 'International Tables Vol C Tables 4.2.6.8 and 6.1.1.4'
Co Co .3494 .9721 'International Tables Vol C Tables 4.2.6.8 and 6.1.1.4'

loop_
_geom_angle_atom_site_label_1
_geom_angle_atom_site_label_2
_geom_angle_atom_site_label_3
_geom_angle
_geom_angle_publ_flag
O7 Co1 N4 86.59(8) yes
O7 Co1 N1 90.64(8) yes
N4 Co1 N1 92.61(9) yes
O7 Co1 N2 176.19(8) yes
N4 Co1 N2 91.78(9) yes
N1 Co1 N2 85.99(8) yes
O7 Co1 N3 91.79(8) yes
N4 Co1 N3 86.60(8) yes
N1 Co1 N3 177.40(9) yes
N2 Co1 N3 91.55(9) yes
O7 Co1 N5 83.84(7) yes
N4 Co1 N5 169.61(8) yes
N1 Co1 N5 91.54(8) yes
N2 Co1 N5 98.01(8) yes
N3 Co1 N5 89.65(8) yes
C1 N1 Co1 108.62(15) yes
N1 C1 C2 106.43(19) yes
N2 C2 C1 106.77(18) yes
C2 N2 Co1 109.38(14) yes
C3 N3 Co1 109.36(14) yes
N3 C3 C4 106.73(19) yes
N4 C4 C3 107.56(19) yes
C4 N4 Co1 108.50(15) yes
C8 N5 C5 117.03(19) yes
C8 N5 Co1 111.64(15) yes
C5 N5 Co1 131.26(16) yes
N5 C5 C6 120.4(2) yes
C7 C6 C5 118.0(2) yes
N6 C7 C6 122.0(2) yes
C8 N6 C7 116.3(2) yes
N6 C8 N5 126.2(2) yes
N6 C8 C9 119.36(19) yes
N5 C8 C9 114.41(18) yes
O8 C9 O7 125.8(2) yes
O8 C9 C8 120.35(19) yes
O7 C9 C8 113.84(19) yes
C9 O7 Co1 116.12(14) yes
O3 S1 O2 115.01(11) yes
O3 S1 O1 115.96(11) yes
O2 S1 O1 113.37(10) yes
O3 S1 C10 103.14(12) yes
O2 S1 C10 104.42(11) yes
O1 S1 C10 102.72(11) yes
F1 C10 F2 108.5(2) yes
F1 C10 F3 108.04(19) yes
F2 C10 F3 107.9(2) yes
F1 C10 S1 111.00(17) yes
F2 C10 S1 111.12(16) yes
F3 C10 S1 110.11(18) yes
O5 S2 O4 115.46(13) yes
O5 S2 O6 113.88(11) yes
O4 S2 O6 113.86(11) yes
O5 S2 C11 104.53(12) yes
O4 S2 C11 104.78(13) yes
O6 S2 C11 102.44(11) yes
F6 C11 F5 109.0(3) yes
F6 C11 F4 108.0(2) yes
F5 C11 F4 107.2(2) yes
F6 C11 S2 110.02(18) yes
F5 C11 S2 110.44(19) yes
F4 C11 S2 112.11(19) yes

loop_
_geom_bond_atom_site_label_1
_geom_bond_atom_site_label_2
_geom_bond_site_symmetry_2
_geom_bond_distance
_geom_bond_publ_flag
Co1 O7 . 1.915(2) yes
Co1 N4 . 1.940(2) yes
Co1 N1 . 1.956(2) yes
Co1 N2 . 1.957(2) yes
Co1 N3 . 1.959(2) yes
Co1 N5 . 1.962(2) yes
N1 C1 . 1.490(3) yes
C1 C2 . 1.508(3) yes
C2 N2 . 1.497(3) yes
N3 C3 . 1.487(3) yes
C3 C4 . 1.511(3) yes
C4 N4 . 1.489(3) yes
N5 C8 . 1.348(3) yes
N5 C5 . 1.346(3) yes
C5 C6 . 1.386(3) yes
C6 C7 . 1.379(3) yes
C7 N6 . 1.346(3) yes
N6 C8 . 1.321(3) yes
C8 C9 . 1.514(3) yes
C9 O8 . 1.232(3) yes
C9 O7 . 1.284(3) yes
S1 O3 . 1.441(2) yes
S1 O2 . 1.444(2) yes
S1 O1 . 1.454(2) yes
S1 C10 . 1.830(3) yes
C10 F1 . 1.332(3) yes
C10 F2 . 1.333(3) yes
C10 F3 . 1.336(3) yes
S2 O5 . 1.439(2) yes
S2 O4 . 1.438(2) yes
S2 O6 . 1.460(2) yes
S2 C11 . 1.823(3) yes
C11 F6 . 1.324(3) yes
C11 F5 . 1.329(3) yes
C11 F4 . 1.326(3) yes

loop_
_geom_hbond_atom_site_label_D
_geom_hbond_atom_site_label_H
_geom_hbond_atom_site_label_A
_geom_hbond_site_symmetry_A
_geom_hbond_distance_DH
_geom_hbond_distance_HA
_geom_hbond_distance_DA
_geom_hbond_angle_DHA
_geom_hbond_publ_flag
N1 H11N O6 2_566 .85 2.15 2.991(3) 174(3) yes
N1 H12N O3 . .86 2.22 3.019(2) 155(3) yes
N2 H21N O6 2_666 .88 2.27 3.044(3) 147(2) yes
N2 H22N O1 2_656 .94 2.12 3.025(3) 162(3) yes
N3 H31N N6 2_557 .88 2.26 3.129(3) 167(3) yes
N3 H32N O8 1_655 .84 2.15 2.987(3) 172(3) yes
N4 H41N O2 2_656 .89 2.10 2.921(3) 152(3) yes
N4 H42N O1 2_556 .89 2.06 2.928(3) 164(4) yes
O9 H91 O5 . .91 2.13 3.042(3) 175(4) yes
O9 H92 O10 1_455 .86 1.96 2.798(4) 166(4) yes
O10 H101 O5 . .85 2.15 2.908(3) 149(4) yes
O10 H102 O9 2_665 .81 1.98 2.754(2) 161(5) yes

loop_
_geom_torsion_atom_site_label_1
_geom_torsion_atom_site_label_2
_geom_torsion_atom_site_label_3
_geom_torsion_atom_site_label_4
_geom_torsion
_geom_torsion_publ_flag
N1 Co1 O7 C9 -94.09 no
N3 Co1 O7 C9 86.85 no
N4 Co1 O7 C9 173.33 no
N5 Co1 O7 C9 -2.61 no
O7 Co1 N1 C1 164.22 no
N2 Co1 N1 C1 -17.56 no
N4 Co1 N1 C1 -109.16 no
N5 Co1 N1 C1 80.36 no
N1 Co1 N2 C2 -11.24 no
N3 Co1 N2 C2 167.91 no
N4 Co1 N2 C2 81.26 no
N5 Co1 N2 C2 -102.23 no
O7 Co1 N3 C3 98.13 no
N2 Co1 N3 C3 -80.04 no
N4 Co1 N3 C3 11.65 no
N5 Co1 N3 C3 -178.04 no
O7 Co1 N4 C4 -75.75 no
N1 Co1 N4 C4 -166.23 no
N2 Co1 N4 C4 107.70 no
N3 Co1 N4 C4 16.25 no
O7 Co1 N5 C5 -179.56 no
N1 Co1 N5 C5 -89.09 no
N2 Co1 N5 C5 -2.91 no
N3 Co1 N5 C5 88.60 no
O7 Co1 N5 C8 3.60 no
N1 Co1 N5 C8 94.07 no
N2 Co1 N5 C8 -179.75 no
N3 Co1 N5 C8 -88.23 no
O1 S1 C10 F2 -62.72 no
O1 S1 C10 F3 56.81 no
O2 S1 C10 F3 175.36 no
O1 S1 C10 F1 176.40 no
O2 S1 C10 F1 -65.05 no
O3 S1 C10 F1 55.50 no
O2 S1 C10 F2 55.82 no
O3 S1 C10 F3 -64.09 no
O3 S1 C10 F2 176.38 no
O4 S2 C11 F6 -55.70 no
O5 S2 C11 F6 -177.55 no
O6 S2 C11 F6 63.42 no
O5 S2 C11 F4 -57.32 no
O6 S2 C11 F4 -176.36 no
O4 S2 C11 F4 64.52 no
O5 S2 C11 F5 62.14 no
O6 S2 C11 F5 -56.90 no
O4 S2 C11 F5 -176.01 no
Co1 O7 C9 O8 -178.99 no
Co1 O7 C9 C8 1.10 no
Co1 N1 C1 C2 42.20 no
Co1 N2 C2 C1 37.17 no
Co1 N3 C3 C4 -36.32 no
Co1 N4 C4 C3 -40.43 no
Co1 N5 C5 C6 -175.62 no
Co1 N5 C8 N6 175.24 no
C5 N5 C8 N6 -2.09 no
Co1 N5 C8 C9 -3.94 no
C5 N5 C8 C9 178.73 no
C8 N5 C5 C6 1.08 no
C7 N6 C8 C9 -179.90 no
C8 N6 C7 C6 1.19 no
C7 N6 C8 N5 .95 no
N1 C1 C2 N2 -51.48 no
N3 C3 C4 N4 50.02 no
N5 C5 C6 C7 .83 no
C5 C6 C7 N6 -2.04 no
N6 C8 C9 O8 2.85 no
N5 C8 C9 O8 -177.91 no
N6 C8 C9 O7 -177.24 no
N5 C8 C9 O7 2.01 no
